data_2208142
loop_
_publ_author_name
'Zheng, Chun-Sheng'
'Li, Mei'
'Yang, Nan'
'Jing, Zuo-Liang'

_publ_section_title
;
 1,5-Dimethyl-4-(3-nitrobenzylideneamino)-2-phenylpyrazolidin-3-one
;
_journal_coeditor_code RN6070
_journal_issue 2
_journal_name_full 'Acta Crystallographica Section E'
_journal_page_first o755
_journal_page_last o756
_journal_paper_doi 10.1107/S1600536806002352
_journal_volume 62
_journal_year 2006
_chemical_formula_iupac 'C18 H16 N4 O3'
_chemical_formula_moiety 'C18 H16 N4 O3'
_chemical_formula_sum 'C18 H16 N4 O3'
_chemical_formula_weight 336.35
_chemical_name_systematic
;
1,5-Dimethyl-4-(3-nitrobenzylideneamino)-2-phenylpyrazolidin-3-one
;
_space_group_IT_number 14
_symmetry_cell_setting monoclinic
_symmetry_space_group_name_Hall '-P 2ybc'
_symmetry_space_group_name_H-M 'P 1 21/c 1'
_atom_sites_solution_hydrogens geom
_atom_sites_solution_primary direct
_atom_sites_solution_secondary difmap
_audit_creation_method SHELXL97
_cell_angle_alpha 90.00
_cell_angle_beta 96.349(19)
_cell_angle_gamma 90.00
_cell_formula_units_Z 4
_cell_length_a 7.645(11)
_cell_length_b 7.839(11)
_cell_length_c 28.24(4)
_cell_measurement_reflns_used 1975
_cell_measurement_temperature 294(2)
_cell_measurement_theta_max 25.83
_cell_measurement_theta_min 2.68
_cell_volume 1682(4)
_computing_cell_refinement SMART
_computing_data_collection 'SMART (Bruker, 1999)'
_computing_data_reduction 'SAINT (Bruker, 1999)'
_computing_molecular_graphics 'SHELXTL (Bruker, 1999)'
_computing_publication_material SHELXTL
_computing_structure_refinement 'SHELXL97 (Sheldrick, 1997)'
_computing_structure_solution 'SHELXS97 (Sheldrick, 1997)'
_diffrn_ambient_temperature 294(2)
_diffrn_measured_fraction_theta_full 0.975
_diffrn_measured_fraction_theta_max 0.975
_diffrn_measurement_device_type 'Bruker SMART CCD area-detector'
_diffrn_measurement_method '\f and \w'
_diffrn_radiation_monochromator graphite
_diffrn_radiation_source 'fine-focus sealed tube'
_diffrn_radiation_type MoK\a
_diffrn_radiation_wavelength 0.71073
_diffrn_reflns_av_R_equivalents 0.0438
_diffrn_reflns_av_sigmaI/netI 0.0481
_diffrn_reflns_limit_h_max 9
_diffrn_reflns_limit_h_min -6
_diffrn_reflns_limit_k_max 9
_diffrn_reflns_limit_k_min -9
_diffrn_reflns_limit_l_max 33
_diffrn_reflns_limit_l_min -33
_diffrn_reflns_number 8161
_diffrn_reflns_theta_full 25.02
_diffrn_reflns_theta_max 25.02
_diffrn_reflns_theta_min 2.68
_diffrn_standards_decay_% 0
_diffrn_standards_interval_count 0
_diffrn_standards_interval_time 0
_diffrn_standards_number 0
_exptl_absorpt_coefficient_mu 0.093
_exptl_absorpt_correction_T_max 0.985
_exptl_absorpt_correction_T_min 0.962
_exptl_absorpt_correction_type multi-scan
_exptl_absorpt_process_details '(SADABS; Sheldrick, 1996)'
_exptl_crystal_colour yellow
_exptl_crystal_density_diffrn 1.328
_exptl_crystal_density_method 'not measured'
_exptl_crystal_description block
_exptl_crystal_F_000 704
_exptl_crystal_size_max 0.32
_exptl_crystal_size_mid 0.22
_exptl_crystal_size_min 0.16
_refine_diff_density_max 0.302
_refine_diff_density_min -0.268
_refine_ls_extinction_coef 0.008(3)
_refine_ls_extinction_expression Fc^*^=kFc[1+0.001xFc^2^\l^3^/sin(2\q)]^-1/4^
_refine_ls_extinction_method 'SHELXL97 (Sheldrick, 1997)'
_refine_ls_goodness_of_fit_ref 0.998
_refine_ls_hydrogen_treatment constr
_refine_ls_matrix_type full
_refine_ls_number_parameters 229
_refine_ls_number_reflns 2891
_refine_ls_number_restraints 0
_refine_ls_restrained_S_all 0.998
_refine_ls_R_factor_all 0.0972
_refine_ls_R_factor_gt 0.0618
_refine_ls_shift/su_max 0.001
_refine_ls_shift/su_mean 0.000
_refine_ls_structure_factor_coef Fsqd
_refine_ls_weighting_details 'calc w = 1/[\s^2^(Fo^2^)+(0.1519P)^2^] where P=(Fo^2^+2Fc^2^)/3'
_refine_ls_weighting_scheme calc
_refine_ls_wR_factor_gt 0.1807
_refine_ls_wR_factor_ref 0.2246
_reflns_number_gt 1817
_reflns_number_total 2891
_reflns_threshold_expression I>2\s(I)
_cod_data_source_file rn6070.cif
_cod_data_source_block I
_cod_depositor_comments
;
The following automatic conversions were performed:
'_symmetry_cell_setting' value 'Monoclinic' changed to 'monoclinic'
according to '/home/saulius/struct/CIF-dictionaries/cif_core.dic'
dictionary named 'cif_core.dic' version 2.4.1 from 2010-06-29.

Automatic conversion script
Id: cif_fix_enum 1527 2010-12-29 10:47:43Z saulius 

The following automatic conversions were performed:

'_symmetry_cell_setting' value 'Monoclinic' changed to 'monoclinic'
according to /home/saulius/struct/CIF-dictionaries/cif_core.dic
dictionary named 'cif_core.dic' version 2.4.1 from 2010-06-29.

Automatic conversion script
Id: cif_fix_values 1715 2011-07-08 13:25:40Z adriana 
;
_cod_original_sg_symbol_H-M 'P 21/c'
_cod_database_code 2208142
_cod_database_fobs_code 2208142

loop_
_symmetry_equiv_pos_as_xyz
'x, y, z'
'-x, y+1/2, -z+1/2'
'-x, -y, -z'
'x, -y-1/2, z-1/2'

loop_
_atom_site_label
_atom_site_fract_x
_atom_site_fract_y
_atom_site_fract_z
_atom_site_U_iso_or_equiv
_atom_site_adp_type
_atom_site_calc_flag
_atom_site_refinement_flags
_atom_site_occupancy
_atom_site_type_symbol
O1 -0.0706(3) -0.3117(4) 0.37073(10) 0.0874(9) Uani d . 1 O
O2 0.0851(4) -0.4100(4) 0.43196(10) 0.0972(9) Uani d . 1 O
O3 0.5298(2) 0.0113(3) 0.62512(7) 0.0561(6) Uani d . 1 O
N1 0.3568(3) 0.2501(3) 0.54245(8) 0.0447(6) Uani d . 1 N
N2 0.5883(3) 0.4478(3) 0.64409(8) 0.0460(6) Uani d . 1 N
N3 0.6268(3) 0.2768(3) 0.65602(8) 0.0483(6) Uani d . 1 N
N4 0.0214(3) -0.2920(4) 0.40760(11) 0.0626(8) Uani d . 1 N
C1 0.1226(3) 0.2042(4) 0.45898(10) 0.0467(7) Uani d . 1 C
H1 0.1421 0.3145 0.4705 0.056 Uiso calc R 1 H
C2 0.0073(3) 0.1791(4) 0.41846(10) 0.0528(8) Uani d . 1 C
H2 -0.0483 0.2720 0.4028 0.063 Uiso calc R 1 H
C3 -0.0260(3) 0.0154(4) 0.40105(10) 0.0495(8) Uani d . 1 C
H3 -0.1044 -0.0039 0.3740 0.059 Uiso calc R 1 H
C4 0.0608(3) -0.1174(4) 0.42522(10) 0.0437(7) Uani d . 1 C
C5 0.1783(3) -0.0957(4) 0.46550(9) 0.0433(7) Uani d . 1 C
H5 0.2347 -0.1893 0.4806 0.052 Uiso calc R 1 H
C6 0.2113(3) 0.0686(3) 0.48331(9) 0.0393(7) Uani d . 1 C
C7 0.3291(3) 0.0975(4) 0.52683(9) 0.0423(7) Uani d . 1 C
H7 0.3841 0.0057 0.5432 0.051 Uiso calc R 1 H
C8 0.4610(3) 0.2837(4) 0.58478(9) 0.0400(7) Uani d . 1 C
C9 0.5375(3) 0.1684(4) 0.62124(9) 0.0440(7) Uani d . 1 C
C10 0.4976(3) 0.4477(4) 0.59996(10) 0.0448(7) Uani d . 1 C
C11 0.7171(4) 0.5779(4) 0.66175(11) 0.0587(8) Uani d . 1 C
H11A 0.8292 0.5514 0.6513 0.088 Uiso calc R 1 H
H11B 0.7278 0.5801 0.6959 0.088 Uiso calc R 1 H
H11C 0.6785 0.6876 0.6496 0.088 Uiso calc R 1 H
C12 0.4502(4) 0.6105(4) 0.57326(11) 0.0618(9) Uani d . 1 C
H12A 0.4287 0.6988 0.5954 0.093 Uiso calc R 1 H
H12B 0.3462 0.5927 0.5515 0.093 Uiso calc R 1 H
H12C 0.5455 0.6438 0.5558 0.093 Uiso calc R 1 H
C13 0.6757(3) 0.2279(4) 0.70437(10) 0.0473(8) Uani d . 1 C
C14 0.7889(3) 0.0909(4) 0.71342(11) 0.0569(8) Uani d . 1 C
H14 0.8334 0.0341 0.6884 0.068 Uiso calc R 1 H
C15 0.8350(4) 0.0397(5) 0.75975(12) 0.0675(9) Uani d . 1 C
H15 0.9071 -0.0551 0.7659 0.081 Uiso calc R 1 H
C16 0.7746(4) 0.1288(5) 0.79758(12) 0.0682(10) Uani d . 1 C
H16 0.8084 0.0954 0.8289 0.082 Uiso calc R 1 H
C17 0.6643(4) 0.2667(4) 0.78813(11) 0.0611(9) Uani d . 1 C
H17 0.6246 0.3270 0.8132 0.073 Uiso calc R 1 H
C18 0.6126(3) 0.3158(4) 0.74208(10) 0.0537(8) Uani d . 1 C
H18 0.5358 0.4072 0.7360 0.064 Uiso calc R 1 H

loop_
_atom_site_aniso_label
_atom_site_aniso_U_11
_atom_site_aniso_U_22
_atom_site_aniso_U_33
_atom_site_aniso_U_12
_atom_site_aniso_U_13
_atom_site_aniso_U_23
O1 0.0801(15) 0.086(2) 0.092(2) -0.0087(13) -0.0116(14) -0.0386(15)
O2 0.128(2) 0.0525(19) 0.105(2) -0.0018(15) -0.0151(18) -0.0050(16)
O3 0.0726(13) 0.0446(15) 0.0494(14) -0.0037(10) -0.0013(10) 0.0039(10)
N1 0.0422(11) 0.0510(17) 0.0408(14) -0.0023(10) 0.0041(10) 0.0029(11)
N2 0.0499(12) 0.0415(16) 0.0457(14) -0.0009(10) 0.0010(10) 0.0019(11)
N3 0.0543(13) 0.0482(17) 0.0403(14) -0.0002(10) -0.0033(10) 0.0020(11)
N4 0.0575(14) 0.058(2) 0.072(2) -0.0064(13) 0.0074(14) -0.0139(16)
C1 0.0472(14) 0.0413(18) 0.0514(18) -0.0031(12) 0.0044(12) 0.0014(13)
C2 0.0499(14) 0.055(2) 0.0524(19) 0.0023(13) -0.0016(13) 0.0100(15)
C3 0.0417(13) 0.065(2) 0.0407(16) -0.0051(13) 0.0003(11) -0.0006(15)
C4 0.0403(12) 0.0473(19) 0.0448(16) -0.0046(12) 0.0101(11) -0.0073(13)
C5 0.0395(12) 0.0443(18) 0.0472(17) 0.0029(11) 0.0091(11) 0.0042(13)
C6 0.0367(12) 0.0427(18) 0.0395(16) -0.0008(11) 0.0082(10) 0.0048(12)
C7 0.0381(12) 0.0477(19) 0.0412(17) 0.0009(11) 0.0049(11) 0.0047(13)
C8 0.0372(12) 0.0453(18) 0.0371(16) -0.0029(11) 0.0025(11) 0.0005(12)
C9 0.0428(13) 0.051(2) 0.0390(17) -0.0027(12) 0.0067(11) 0.0026(13)
C10 0.0386(12) 0.053(2) 0.0433(17) 0.0010(11) 0.0061(11) 0.0026(13)
C11 0.0564(16) 0.057(2) 0.061(2) -0.0106(14) -0.0018(13) -0.0050(15)
C12 0.0635(17) 0.057(2) 0.064(2) 0.0017(15) 0.0019(15) 0.0077(17)
C13 0.0422(13) 0.058(2) 0.0408(17) -0.0037(12) -0.0009(11) 0.0027(13)
C14 0.0509(15) 0.066(2) 0.0515(19) 0.0041(14) -0.0022(13) 0.0000(16)
C15 0.0633(18) 0.072(3) 0.062(2) 0.0109(16) -0.0144(15) 0.0078(18)
C16 0.075(2) 0.085(3) 0.0409(19) -0.0098(18) -0.0121(15) 0.0035(18)
C17 0.0677(18) 0.072(3) 0.044(2) -0.0018(16) 0.0036(14) -0.0064(16)
C18 0.0537(15) 0.063(2) 0.0439(18) 0.0036(13) 0.0021(12) -0.0032(14)

loop_
_atom_type_symbol
_atom_type_description
_atom_type_scat_dispersion_real
_atom_type_scat_dispersion_imag
_atom_type_scat_source
C C 0.0033 0.0016 'International Tables Vol C Tables 4.2.6.8 and 6.1.1.4'
H H 0.0000 0.0000 'International Tables Vol C Tables 4.2.6.8 and 6.1.1.4'
N N 0.0061 0.0033 'International Tables Vol C Tables 4.2.6.8 and 6.1.1.4'
O O 0.0106 0.0060 'International Tables Vol C Tables 4.2.6.8 and 6.1.1.4'

loop_
_geom_angle_atom_site_label_1
_geom_angle_atom_site_label_2
_geom_angle_atom_site_label_3
_geom_angle
C7 N1 C8 122.0(2)
C10 N2 N3 107.0(2)
C10 N2 C11 124.6(2)
N3 N2 C11 117.9(2)
N2 N3 C9 109.5(2)
N2 N3 C13 120.7(2)
C9 N3 C13 123.9(3)
O1 N4 O2 123.4(3)
O1 N4 C4 119.3(3)
O2 N4 C4 117.3(3)
C2 C1 C6 122.0(3)
C2 C1 H1 119.0
C6 C1 H1 119.0
C1 C2 C3 120.1(3)
C1 C2 H2 120.0
C3 C2 H2 120.0
C4 C3 C2 117.7(3)
C4 C3 H3 121.2
C2 C3 H3 121.2
C3 C4 C5 123.4(3)
C3 C4 N4 117.7(3)
C5 C4 N4 118.8(3)
C4 C5 C6 119.1(3)
C4 C5 H5 120.5
C6 C5 H5 120.5
C5 C6 C1 117.8(3)
C5 C6 C7 121.1(2)
C1 C6 C7 121.1(3)
N1 C7 C6 119.8(2)
N1 C7 H7 120.1
C6 C7 H7 120.1
C10 C8 N1 121.6(2)
C10 C8 C9 108.1(3)
N1 C8 C9 130.2(3)
O3 C9 N3 124.0(2)
O3 C9 C8 131.7(3)
N3 C9 C8 104.2(3)
N2 C10 C8 110.6(2)
N2 C10 C12 122.0(3)
C8 C10 C12 127.4(3)
N2 C11 H11A 109.5
N2 C11 H11B 109.5
H11A C11 H11B 109.5
N2 C11 H11C 109.5
H11A C11 H11C 109.5
H11B C11 H11C 109.5
C10 C12 H12A 109.5
C10 C12 H12B 109.5
H12A C12 H12B 109.5
C10 C12 H12C 109.5
H12A C12 H12C 109.5
H12B C12 H12C 109.5
C14 C13 C18 120.2(3)
C14 C13 N3 118.5(3)
C18 C13 N3 121.4(3)
C15 C14 C13 119.4(3)
C15 C14 H14 120.3
C13 C14 H14 120.3
C14 C15 C16 120.6(3)
C14 C15 H15 119.7
C16 C15 H15 119.7
C17 C16 C15 119.4(3)
C17 C16 H16 120.3
C15 C16 H16 120.3
C18 C17 C16 120.6(3)
C18 C17 H17 119.7
C16 C17 H17 119.7
C17 C18 C13 119.7(3)
C17 C18 H18 120.1
C13 C18 H18 120.1

loop_
_geom_bond_atom_site_label_1
_geom_bond_atom_site_label_2
_geom_bond_distance
O1 N4 1.200(4)
O2 N4 1.221(4)
O3 C9 1.239(4)
N1 C7 1.285(4)
N1 C8 1.386(4)
N2 C10 1.357(4)
N2 N3 1.405(4)
N2 C11 1.466(4)
N3 C9 1.415(4)
N3 C13 1.427(4)
N4 C4 1.476(4)
C1 C2 1.379(4)
C1 C6 1.399(4)
C1 H1 0.9300
C2 C3 1.388(5)
C2 H2 0.9300
C3 C4 1.374(4)
C3 H3 0.9300
C4 C5 1.380(4)
C5 C6 1.396(4)
C5 H5 0.9300
C6 C7 1.459(4)
C7 H7 0.9300
C8 C10 1.374(4)
C8 C9 1.444(4)
C10 C12 1.506(4)
C11 H11A 0.9600
C11 H11B 0.9600
C11 H11C 0.9600
C12 H12A 0.9600
C12 H12B 0.9600
C12 H12C 0.9600
C13 C14 1.385(4)
C13 C18 1.398(4)
C14 C15 1.377(5)
C14 H14 0.9300
C15 C16 1.397(5)
C15 H15 0.9300
C16 C17 1.378(5)
C16 H16 0.9300
C17 C18 1.372(4)
C17 H17 0.9300
C18 H18 0.9300

loop_
_geom_hbond_atom_site_label_D
_geom_hbond_atom_site_label_H
_geom_hbond_atom_site_label_A
_geom_hbond_site_symmetry_A
_geom_hbond_distance_DH
_geom_hbond_distance_HA
_geom_hbond_distance_DA
_geom_hbond_angle_DHA
_geom_hbond_publ_flag
C7 H7 O3 . 0.93 2.45 3.094(5) 126 yes
C1 H1 O2 1_565 0.93 2.44 3.125(6) 131 yes

loop_
_geom_torsion_atom_site_label_1
_geom_torsion_atom_site_label_2
_geom_torsion_atom_site_label_3
_geom_torsion_atom_site_label_4
_geom_torsion
C10 N2 N3 C9 -8.0(3)
C11 N2 N3 C9 -154.4(2)
C10 N2 N3 C13 -162.0(2)
C11 N2 N3 C13 51.6(3)
C6 C1 C2 C3 1.0(4)
C1 C2 C3 C4 -0.7(4)
C2 C3 C4 C5 -0.1(4)
C2 C3 C4 N4 178.2(2)
O1 N4 C4 C3 7.0(4)
O2 N4 C4 C3 -172.7(3)
O1 N4 C4 C5 -174.6(2)
O2 N4 C4 C5 5.6(4)
C3 C4 C5 C6 0.5(4)
N4 C4 C5 C6 -177.7(2)
C4 C5 C6 C1 -0.1(3)
C4 C5 C6 C7 177.6(2)
C2 C1 C6 C5 -0.6(3)
C2 C1 C6 C7 -178.3(2)
C8 N1 C7 C6 176.90(19)
C5 C6 C7 N1 -179.8(2)
C1 C6 C7 N1 -2.2(3)
C7 N1 C8 C10 176.4(2)
C7 N1 C8 C9 -8.3(4)
N2 N3 C9 O3 -171.2(2)
C13 N3 C9 O3 -18.2(4)
N2 N3 C9 C8 6.8(2)
C13 N3 C9 C8 159.9(2)
C10 C8 C9 O3 174.6(2)
N1 C8 C9 O3 -1.1(4)
C10 C8 C9 N3 -3.2(2)
N1 C8 C9 N3 -179.0(2)
N3 N2 C10 C8 5.9(3)
C11 N2 C10 C8 149.4(2)
N3 N2 C10 C12 -173.5(2)
C11 N2 C10 C12 -30.0(4)
N1 C8 C10 N2 174.5(2)
C9 C8 C10 N2 -1.6(3)
N1 C8 C10 C12 -6.1(4)
C9 C8 C10 C12 177.7(2)
N2 N3 C13 C14 -149.3(2)
C9 N3 C13 C14 60.5(3)
N2 N3 C13 C18 30.3(4)
C9 N3 C13 C18 -119.9(3)
C18 C13 C14 C15 1.6(4)
N3 C13 C14 C15 -178.8(3)
C13 C14 C15 C16 -2.7(5)
C14 C15 C16 C17 1.6(5)
C15 C16 C17 C18 0.6(5)
C16 C17 C18 C13 -1.6(5)
C14 C13 C18 C17 0.5(4)
N3 C13 C18 C17 -179.1(3)
